data_7250854
loop_
_publ_author_name
'Saini, Aarti'
'Bhedi, Dharmveer'
'Thirumoorthi, Ramalingam'

_publ_section_title
;
 Novel supramolecular structures constructed through hydrogen bonding
 (E--H&#x22EF;Cl; E = C, N, and O) and/or halogen--halogen interactions in
 the products of reactions of 2-[(trimethylsilyl)methyl]pyridine with
 TeCl4 or TeI4
;
_journal_issue 38
_journal_name_full CrystEngComm
_journal_page_first 6373
_journal_page_last 6380
_journal_paper_doi 10.1039/D5CE00646E
_journal_volume 27
_journal_year 2025
_chemical_formula_moiety '2(C6 H8 N1), (Cl4 O H Te), Cl'
_chemical_formula_sum 'C12 H17 Cl5 N2 O Te'
_chemical_formula_weight 510.12
_space_group_crystal_system triclinic
_space_group_IT_number 2
_space_group_name_Hall '-P 1'
_space_group_name_H-M_alt 'P -1'
_atom_sites_solution_hydrogens mixed
_audit_creation_method SHELXL-2016/4
_audit_update_record
;
2025-06-01 deposited with the CCDC.	2025-09-02 downloaded from the CCDC.
;
_cell_angle_alpha 88.9700(10)
_cell_angle_beta 86.6000(10)
_cell_angle_gamma 81.0480(10)
_cell_formula_units_Z 2
_cell_length_a 7.0094(2)
_cell_length_b 8.4902(2)
_cell_length_c 15.6462(4)
_cell_measurement_reflns_used 9933
_cell_measurement_temperature 100(2)
_cell_measurement_theta_max 28.31
_cell_measurement_theta_min 2.75
_cell_volume 918.13(4)
_computing_cell_refinement 'Bruker SAINT'
_computing_data_collection 'Bruker APEX2'
_computing_data_reduction 'Bruker SAINT'
_computing_molecular_graphics 'Bruker SHELXTL'
_computing_publication_material 'Bruker SHELXTL'
_computing_structure_refinement 'SHELXL-2016/4 (Sheldrick, 2016)'
_diffrn_ambient_temperature 100(2)
_diffrn_measured_fraction_theta_full 0.998
_diffrn_measured_fraction_theta_max 0.998
_diffrn_measurement_device_type 'Bruker APEX-II CCD'
_diffrn_measurement_method '\f and \w scans'
_diffrn_radiation_type MoK\a
_diffrn_radiation_wavelength 0.71073
_diffrn_reflns_av_R_equivalents 0.0278
_diffrn_reflns_av_unetI/netI 0.0303
_diffrn_reflns_Laue_measured_fraction_full 0.998
_diffrn_reflns_Laue_measured_fraction_max 0.998
_diffrn_reflns_limit_h_max 9
_diffrn_reflns_limit_h_min -9
_diffrn_reflns_limit_k_max 11
_diffrn_reflns_limit_k_min -11
_diffrn_reflns_limit_l_max 20
_diffrn_reflns_limit_l_min -20
_diffrn_reflns_number 14716
_diffrn_reflns_point_group_measured_fraction_full 0.998
_diffrn_reflns_point_group_measured_fraction_max 0.998
_diffrn_reflns_theta_full 25.242
_diffrn_reflns_theta_max 28.315
_diffrn_reflns_theta_min 3.154
_exptl_absorpt_coefficient_mu 2.346
_exptl_absorpt_correction_T_max 0.773
_exptl_absorpt_correction_T_min 0.662
_exptl_absorpt_correction_type empirical
_exptl_absorpt_process_details SADABS
_exptl_crystal_colour Yellow
_exptl_crystal_density_diffrn 1.845
_exptl_crystal_description Block
_exptl_crystal_F_000 496
_exptl_crystal_size_max 0.180
_exptl_crystal_size_mid 0.150
_exptl_crystal_size_min 0.110
_refine_diff_density_max 0.490
_refine_diff_density_min -0.695
_refine_diff_density_rms 0.086
_refine_ls_extinction_method none
_refine_ls_goodness_of_fit_ref 1.089
_refine_ls_hydrogen_treatment mixed
_refine_ls_matrix_type full
_refine_ls_number_parameters 202
_refine_ls_number_reflns 4577
_refine_ls_number_restraints 0
_refine_ls_restrained_S_all 1.089
_refine_ls_R_factor_all 0.0235
_refine_ls_R_factor_gt 0.0202
_refine_ls_shift/su_max 0.001
_refine_ls_shift/su_mean 0.000
_refine_ls_structure_factor_coef Fsqd
_refine_ls_weighting_details 'w=1/[\s^2^(Fo^2^)+(0.0071P)^2^+0.6018P] where P=(Fo^2^+2Fc^2^)/3'
_refine_ls_weighting_scheme calc
_refine_ls_wR_factor_gt 0.0434
_refine_ls_wR_factor_ref 0.0452
_reflns_Friedel_coverage 0.000
_reflns_number_gt 4235
_reflns_number_total 4577
_reflns_threshold_expression 'I > 2\s(I)'
_cod_data_source_file d5ce00646e2.cif
_cod_data_source_block compound_3
_cod_depositor_comments
;
The following automatic conversions were performed:

data item '_exptl_absorpt_correction_type' value 'Empirical' was
changed to 'empirical' in accordance with the
/home/data/users/saulius/crontab/automatic-downloads/rss-feeds/RSC/lib/dictionaries/cif_core.dic
dictionary named 'cif_core.dic' version 2.4.2 last updated on
2011-04-26.

Automatic conversion script
Id: cif_fix_values 8170 2020-07-09 18:12:32Z antanas 

 Adding full bibliography for 7250852--7250854.cif.
;
_cod_database_code 7250854
_shelx_shelxl_version_number 2016/4
_shelx_space_group_comment
;
The symmetry employed for this shelxl refinement is uniquely defined
by the following loop, which should always be used as a source of
symmetry information in preference to the above space-group names.
They are only intended as comments.
;
_shelx_estimated_absorpt_t_min 0.677
_shelx_estimated_absorpt_t_max 0.782

loop_
_space_group_symop_operation_xyz
'x, y, z'
'-x, -y, -z'

loop_
_atom_site_label
_atom_site_type_symbol
_atom_site_fract_x
_atom_site_fract_y
_atom_site_fract_z
_atom_site_U_iso_or_equiv
_atom_site_adp_type
_atom_site_occupancy
_atom_site_site_symmetry_order
_atom_site_calc_flag
_atom_site_refinement_flags_posn
_atom_site_refinement_flags_adp
_atom_site_refinement_flags_occupancy
_atom_site_disorder_assembly
_atom_site_disorder_group
C1 C 0.7191(3) -0.0226(3) 0.59639(14) 0.0211(4) Uani 1 1 d . . . . .
H1 H 0.696902 -0.024695 0.655564 0.025 Uiso 1 1 calc R U . . .
C2 C 0.6871(3) 0.1182(3) 0.55247(15) 0.0241(5) Uani 1 1 d . . . . .
H2 H 0.644380 0.213360 0.581123 0.029 Uiso 1 1 calc R U . . .
C3 C 0.7194(3) 0.1167(3) 0.46453(16) 0.0261(5) Uani 1 1 d . . . . .
H3 H 0.699901 0.211690 0.433420 0.031 Uiso 1 1 calc R U . . .
C4 C 0.7804(3) -0.0255(3) 0.42287(14) 0.0227(4) Uani 1 1 d . . . . .
H4 H 0.798809 -0.026381 0.363513 0.027 Uiso 1 1 calc R U . . .
C5 C 0.8142(3) -0.1657(2) 0.46828(13) 0.0170(4) Uani 1 1 d . . . . .
C6 C 0.8814(3) -0.3251(3) 0.42938(16) 0.0291(5) Uani 1 1 d . . . . .
H6A H 0.897965 -0.313494 0.368364 0.044 Uiso 1 1 calc R U . . .
H6B H 1.002420 -0.370615 0.451848 0.044 Uiso 1 1 calc R U . . .
H6C H 0.786958 -0.393746 0.442875 0.044 Uiso 1 1 calc R U . . .
C7 C 0.8160(3) -0.2203(3) 0.93972(14) 0.0220(4) Uani 1 1 d . . . . .
H7 H 0.823673 -0.330347 0.935849 0.026 Uiso 1 1 calc R U . . .
C8 C 0.7405(3) -0.1438(3) 1.01296(14) 0.0241(5) Uani 1 1 d . . . . .
H8 H 0.700304 -0.200786 1.060183 0.029 Uiso 1 1 calc R U . . .
C9 C 0.7251(3) 0.0214(3) 1.01541(14) 0.0235(5) Uani 1 1 d . . . . .
H9 H 0.672385 0.075853 1.064442 0.028 Uiso 1 1 calc R U . . .
C10 C 0.7876(3) 0.1048(3) 0.94555(14) 0.0204(4) Uani 1 1 d . . . . .
H10 H 0.775514 0.215390 0.947101 0.024 Uiso 1 1 calc R U . . .
C11 C 0.8687(3) 0.0231(2) 0.87290(13) 0.0170(4) Uani 1 1 d . . . . .
C12 C 0.9488(3) 0.1013(3) 0.79541(14) 0.0245(5) Uani 1 1 d . . . . .
H12A H 0.931937 0.214441 0.803773 0.037 Uiso 1 1 calc R U . . .
H12B H 1.084090 0.060865 0.786319 0.037 Uiso 1 1 calc R U . . .
H12C H 0.881885 0.078757 0.746354 0.037 Uiso 1 1 calc R U . . .
N1 N 0.7829(2) -0.1582(2) 0.55387(11) 0.0169(3) Uani 1 1 d . . . . .
N2 N 0.8793(2) -0.1358(2) 0.87296(11) 0.0172(3) Uani 1 1 d . . . . .
CL1 Cl 0.31559(8) 0.54689(6) 0.91670(3) 0.02273(11) Uani 1 1 d . . . . .
CL2 Cl 0.43820(7) 0.24088(6) 0.76455(3) 0.01787(10) Uani 1 1 d . . . . .
CL3 Cl 0.57955(7) 0.52789(5) 0.61063(3) 0.01558(9) Uani 1 1 d . . . . .
CL4 Cl 0.45138(7) 0.83132(5) 0.76951(3) 0.01678(9) Uani 1 1 d . . . . .
CL5 Cl 0.00202(6) 0.66310(6) 0.70814(3) 0.01599(9) Uani 1 1 d . . . . .
TE01 Te 0.43186(2) 0.53852(2) 0.76539(2) 0.01063(4) Uani 1 1 d . . . . .
O1 O 0.6883(2) 0.49538(18) 0.80341(10) 0.0172(3) Uani 1 1 d . . . . .
H1N H 0.806(4) -0.234(3) 0.5806(18) 0.039(9) Uiso 1 1 d . . . . .
H1O H 0.753(4) 0.537(3) 0.7726(18) 0.038(9) Uiso 1 1 d . . . . .
H2N H 0.923(4) -0.182(3) 0.8292(18) 0.041(8) Uiso 1 1 d . . . . .

loop_
_atom_site_aniso_label
_atom_site_aniso_U_11
_atom_site_aniso_U_22
_atom_site_aniso_U_33
_atom_site_aniso_U_23
_atom_site_aniso_U_13
_atom_site_aniso_U_12
C1 0.0203(9) 0.0255(11) 0.0181(10) -0.0061(8) 0.0041(8) -0.0068(8)
C2 0.0174(9) 0.0165(11) 0.0385(13) -0.0077(9) 0.0064(9) -0.0053(8)
C3 0.0187(10) 0.0204(11) 0.0375(13) 0.0127(10) 0.0017(9) -0.0002(9)
C4 0.0181(9) 0.0312(12) 0.0180(10) 0.0065(9) -0.0008(8) -0.0023(9)
C5 0.0112(8) 0.0220(11) 0.0185(10) -0.0033(8) -0.0007(7) -0.0047(8)
C6 0.0276(11) 0.0233(12) 0.0362(13) -0.0115(10) 0.0059(10) -0.0046(9)
C7 0.0209(10) 0.0219(11) 0.0239(11) -0.0011(9) -0.0038(9) -0.0046(8)
C8 0.0200(10) 0.0344(13) 0.0185(10) 0.0024(9) -0.0008(8) -0.0065(9)
C9 0.0172(9) 0.0366(13) 0.0163(10) -0.0089(9) -0.0004(8) -0.0022(9)
C10 0.0157(9) 0.0213(11) 0.0238(11) -0.0081(9) -0.0024(8) -0.0007(8)
C11 0.0115(8) 0.0206(10) 0.0191(10) -0.0020(8) -0.0031(7) -0.0021(7)
C12 0.0200(10) 0.0274(12) 0.0255(11) 0.0027(9) 0.0003(9) -0.0032(9)
N1 0.0186(8) 0.0151(9) 0.0167(8) 0.0033(7) 0.0000(7) -0.0029(7)
N2 0.0168(8) 0.0198(9) 0.0143(8) -0.0061(7) -0.0001(7) -0.0006(7)
CL1 0.0329(3) 0.0205(3) 0.0136(2) -0.00123(19) 0.0056(2) -0.0030(2)
CL2 0.0223(2) 0.0114(2) 0.0200(2) -0.00038(17) 0.00300(19) -0.00445(18)
CL3 0.0202(2) 0.0135(2) 0.0131(2) -0.00159(17) 0.00145(17) -0.00362(17)
CL4 0.0219(2) 0.0109(2) 0.0175(2) -0.00121(17) 0.00033(18) -0.00269(18)
CL5 0.01356(19) 0.0183(2) 0.0159(2) -0.00318(17) -0.00083(17) -0.00143(17)
TE01 0.01168(6) 0.00933(6) 0.01071(6) -0.00049(4) 0.00009(4) -0.00133(4)
O1 0.0133(6) 0.0183(8) 0.0202(7) 0.0039(6) -0.0036(6) -0.0021(6)

loop_
_atom_type_symbol
_atom_type_description
_atom_type_scat_dispersion_real
_atom_type_scat_dispersion_imag
_atom_type_scat_source
C C 0.0033 0.0016 'International Tables Vol C Tables 4.2.6.8 and 6.1.1.4'
H H 0.0000 0.0000 'International Tables Vol C Tables 4.2.6.8 and 6.1.1.4'
N N 0.0061 0.0033 'International Tables Vol C Tables 4.2.6.8 and 6.1.1.4'
Cl Cl 0.1484 0.1585 'International Tables Vol C Tables 4.2.6.8 and 6.1.1.4'
Te Te -0.5308 1.6751 'International Tables Vol C Tables 4.2.6.8 and 6.1.1.4'
O O 0.0106 0.0060 'International Tables Vol C Tables 4.2.6.8 and 6.1.1.4'

loop_
_geom_angle_atom_site_label_1
_geom_angle_atom_site_label_2
_geom_angle_atom_site_label_3
_geom_angle
_geom_angle_site_symmetry_1
_geom_angle_site_symmetry_3
_geom_angle_publ_flag
N1 C1 C2 119.7(2) . . ?
C1 C2 C3 118.6(2) . . ?
C4 C3 C2 120.0(2) . . ?
C5 C4 C3 120.5(2) . . ?
N1 C5 C4 117.43(19) . . ?
N1 C5 C6 118.0(2) . . ?
C4 C5 C6 124.6(2) . . ?
N2 C7 C8 119.7(2) . . ?
C7 C8 C9 118.6(2) . . ?
C10 C9 C8 120.3(2) . . ?
C9 C10 C11 119.7(2) . . ?
N2 C11 C10 118.0(2) . . ?
N2 C11 C12 118.05(18) . . ?
C10 C11 C12 123.9(2) . . ?
C1 N1 C5 123.73(19) . . ?
C11 N2 C7 123.62(18) . . ?
O1 TE01 CL1 87.65(5) . . ?
O1 TE01 CL4 88.81(5) . . ?
CL1 TE01 CL4 89.760(17) . . ?
O1 TE01 CL2 86.88(5) . . ?
CL1 TE01 CL2 90.246(17) . . ?
CL4 TE01 CL2 175.691(16) . . ?
O1 TE01 CL3 88.10(5) . . ?
CL1 TE01 CL3 175.719(17) . . ?
CL4 TE01 CL3 89.683(15) . . ?
CL2 TE01 CL3 89.991(15) . . ?

loop_
_geom_bond_atom_site_label_1
_geom_bond_atom_site_label_2
_geom_bond_distance
_geom_bond_site_symmetry_2
_geom_bond_publ_flag
C1 N1 1.342(3) . ?
C1 C2 1.363(3) . ?
C2 C3 1.381(3) . ?
C3 C4 1.379(3) . ?
C4 C5 1.370(3) . ?
C5 N1 1.345(3) . ?
C5 C6 1.490(3) . ?
C7 N2 1.350(3) . ?
C7 C8 1.365(3) . ?
C8 C9 1.390(3) . ?
C9 C10 1.379(3) . ?
C10 C11 1.388(3) . ?
C11 N2 1.339(3) . ?
C11 C12 1.494(3) . ?
CL1 TE01 2.4562(5) . ?
CL2 TE01 2.5207(5) . ?
CL3 TE01 2.5738(5) . ?
CL4 TE01 2.5131(5) . ?
TE01 O1 1.9063(14) . ?

loop_
_geom_torsion_atom_site_label_1
_geom_torsion_atom_site_label_2
_geom_torsion_atom_site_label_3
_geom_torsion_atom_site_label_4
_geom_torsion
_geom_torsion_site_symmetry_1
_geom_torsion_site_symmetry_2
_geom_torsion_site_symmetry_3
_geom_torsion_site_symmetry_4
_geom_torsion_publ_flag
N1 C1 C2 C3 0.8(3) . . . . ?
C1 C2 C3 C4 0.8(3) . . . . ?
C2 C3 C4 C5 -1.6(3) . . . . ?
C3 C4 C5 N1 0.9(3) . . . . ?
C3 C4 C5 C6 -179.6(2) . . . . ?
N2 C7 C8 C9 2.2(3) . . . . ?
C7 C8 C9 C10 -0.9(3) . . . . ?
C8 C9 C10 C11 -0.9(3) . . . . ?
C9 C10 C11 N2 1.4(3) . . . . ?
C9 C10 C11 C12 -177.16(19) . . . . ?
C2 C1 N1 C5 -1.6(3) . . . . ?
C4 C5 N1 C1 0.7(3) . . . . ?
C6 C5 N1 C1 -178.78(19) . . . . ?
C10 C11 N2 C7 -0.1(3) . . . . ?
C12 C11 N2 C7 178.53(19) . . . . ?
C8 C7 N2 C11 -1.7(3) . . . . ?
